data_7219228
loop_
_publ_author_name
'Das, Asish R.'
'Pradhan, Koyel'
'Paul, Sanjay'

_publ_section_title
;
 Synthesis of indeno and acenaphtho core containing dihydroxy indolone,
 pyrrole, coumarin and uracil fused heterocyclic motifs under sustainable
 condition exploring the catalytic role of SnO2 quantum dot
;
_journal_name_full 'RSC Adv.'
_journal_paper_doi 10.1039/C4RA12618A
_journal_year 2015
_chemical_absolute_configuration unk
_chemical_formula_sum 'C20 H21 N O4'
_chemical_formula_weight 339.38
_chemical_name_systematic
; 
 ? 
;
_space_group_IT_number 19
_symmetry_cell_setting orthorhombic
_symmetry_space_group_name_Hall 'P 2ac 2ab'
_symmetry_space_group_name_H-M 'P 21 21 21'
_atom_sites_solution_hydrogens geom
_atom_sites_solution_primary direct
_atom_sites_solution_secondary difmap
_audit_block_doi 10.5517/cc138p13
_audit_creation_method SHELXL-97
_audit_update_record
;
2014-12-24 deposited with the CCDC.
2015-01-05 downloaded from the CCDC.
;
_cell_angle_alpha 90.00
_cell_angle_beta 90.00
_cell_angle_gamma 90.00
_cell_formula_units_Z 4
_cell_length_a 8.4783(14)
_cell_length_b 13.296(2)
_cell_length_c 15.679(3)
_cell_measurement_temperature 296(2)
_cell_measurement_theta_max 25.13
_cell_measurement_theta_min 2.01
_cell_volume 1767.5(5)
_computing_cell_refinement 'SAINT V7.68A (Bruker AXS, 2009)'
_computing_data_collection 'SAINT V7.68A (Bruker AXS, 2009)'
_computing_data_reduction 'SAINT V7.68A (Bruker AXS, 2009)'
_computing_molecular_graphics 'Bruker SHELXTL (Sheldrick,2008)'
_computing_publication_material 'Bruker SHELXTL'
_computing_structure_refinement 'SHELXL-97 (Sheldrick, 2008)'
_computing_structure_solution 'SHELXS-97 (Sheldrick, 2008)'
_diffrn_ambient_temperature 296(2)
_diffrn_measured_fraction_theta_full 1.000
_diffrn_measured_fraction_theta_max 1.000
_diffrn_measurement_device_type 'Bruker Apex 2 CCD'
_diffrn_measurement_method '\w scans'
_diffrn_radiation_monochromator graphite
_diffrn_radiation_source 'fine-focus sealed tube'
_diffrn_radiation_type MoK\a
_diffrn_radiation_wavelength 0.71073
_diffrn_reflns_av_R_equivalents 0.0380
_diffrn_reflns_av_unetI/netI 0.0317
_diffrn_reflns_limit_h_max 10
_diffrn_reflns_limit_h_min -10
_diffrn_reflns_limit_k_max 15
_diffrn_reflns_limit_k_min -15
_diffrn_reflns_limit_l_max 18
_diffrn_reflns_limit_l_min -18
_diffrn_reflns_number 12338
_diffrn_reflns_theta_full 25.13
_diffrn_reflns_theta_max 25.13
_diffrn_reflns_theta_min 2.01
_exptl_absorpt_coefficient_mu 0.089
_exptl_absorpt_correction_T_max 0.9912
_exptl_absorpt_correction_T_min 0.9738
_exptl_absorpt_correction_type multi-scan
_exptl_absorpt_process_details 'SADABS V2008/1 (Bruker AXS)'
_exptl_crystal_colour colourless
_exptl_crystal_density_diffrn 1.275
_exptl_crystal_density_method 'not measured'
_exptl_crystal_description needle
_exptl_crystal_F_000 720
_exptl_crystal_size_max 0.30
_exptl_crystal_size_mid 0.20
_exptl_crystal_size_min 0.10
_refine_diff_density_max 0.278
_refine_diff_density_min -0.226
_refine_diff_density_rms 0.029
_refine_ls_abs_structure_details 'Flack H D (1983), Acta Cryst. A39, 876-881'
_refine_ls_abs_structure_Flack -0.2(13)
_refine_ls_extinction_coef 0.020(3)
_refine_ls_extinction_expression Fc^*^=kFc[1+0.001xFc^2^\l^3^/sin(2\q)]^-1/4^
_refine_ls_extinction_method SHELXL
_refine_ls_goodness_of_fit_ref 0.784
_refine_ls_hydrogen_treatment mixed
_refine_ls_matrix_type full
_refine_ls_number_parameters 232
_refine_ls_number_reflns 3146
_refine_ls_number_restraints 0
_refine_ls_restrained_S_all 0.784
_refine_ls_R_factor_all 0.0457
_refine_ls_R_factor_gt 0.0384
_refine_ls_shift/su_max 0.036
_refine_ls_shift/su_mean 0.005
_refine_ls_structure_factor_coef Fsqd
_refine_ls_weighting_details 'calc w=1/[\s^2^(Fo^2^)+(0.1014P)^2^+0.4056P] where P=(Fo^2^+2Fc^2^)/3'
_refine_ls_weighting_scheme calc
_refine_ls_wR_factor_gt 0.1114
_refine_ls_wR_factor_ref 0.1208
_reflns_number_gt 2746
_reflns_number_total 3146
_reflns_threshold_expression >2sigma(I)
_cod_data_source_file c4ra12618a2.cif
_cod_data_source_block ard_kp_cpan5_0m
_cod_database_code 7219228

loop_
_symmetry_equiv_pos_as_xyz
'x, y, z'
'x+1/2, -y+1/2, -z'
'-x, y+1/2, -z+1/2'
'-x+1/2, -y, z+1/2'

loop_
_atom_site_label
_atom_site_type_symbol
_atom_site_fract_x
_atom_site_fract_y
_atom_site_fract_z
_atom_site_U_iso_or_equiv
_atom_site_adp_type
_atom_site_occupancy
_atom_site_symmetry_multiplicity
_atom_site_calc_flag
_atom_site_refinement_flags
O1 O 1.03626(19) 0.81570(13) 0.49585(10) 0.0603(5) Uani 1 1 d .
O2 O 0.64232(19) 0.76661(13) 0.64907(10) 0.0526(4) Uani 1 1 d .
H5 H 0.6196 0.7339 0.6064 0.079 Uiso 1 1 calc R
O3 O 0.7213(2) 0.93994(13) 0.74433(10) 0.0581(5) Uani 1 1 d .
O4 O 0.9301(3) 0.65583(12) 0.62332(12) 0.0764(6) Uani 1 1 d .
C15 C 0.4507(3) 1.05511(16) 0.55408(15) 0.0504(5) Uani 1 1 d .
H21 H 0.4684 1.0756 0.4948 0.060 Uiso 1 1 calc R
C18 C 0.2005(4) 1.1945(2) 0.6074(2) 0.0737(8) Uani 1 1 d .
H15 H 0.1290 1.2232 0.6452 0.088 Uiso 1 1 calc R
C19 C 0.3679(4) 1.2302(2) 0.5948(3) 0.0873(11) Uani 1 1 d .
H14 H 0.3897 1.2852 0.6337 0.105 Uiso 1 1 calc R
H13 H 0.3808 1.2549 0.5370 0.105 Uiso 1 1 calc R
C20 C 0.4846(4) 1.1443(2) 0.6110(3) 0.0827(10) Uani 1 1 d .
H12 H 0.5911 1.1680 0.6006 0.099 Uiso 1 1 calc R
H11 H 0.4778 1.1237 0.6702 0.099 Uiso 1 1 calc R
N1 N 0.5585(2) 0.97307(14) 0.57376(12) 0.0501(5) Uani 1 1 d .
H10 H 0.5347 0.9364 0.6171 0.060 Uiso 1 1 calc R
C11 C 0.6886(2) 0.94876(14) 0.53247(12) 0.0383(4) Uani 1 1 d .
C10 C 0.7973(2) 0.87670(14) 0.55616(11) 0.0356(4) Uani 1 1 d .
C8 C 0.7876(2) 0.81472(15) 0.63647(12) 0.0386(5) Uani 1 1 d .
C9 C 0.8198(2) 0.88819(15) 0.70959(12) 0.0399(5) Uani 1 1 d .
C4 C 0.9905(3) 0.88308(18) 0.72898(12) 0.0444(5) Uani 1 1 d .
C3 C 1.0809(3) 0.9462(2) 0.77860(14) 0.0641(7) Uani 1 1 d .
H3 H 1.0375 1.0030 0.8040 0.077 Uiso 1 1 calc R
C2 C 1.2373(4) 0.9224(4) 0.78932(18) 0.0895(11) Uani 1 1 d .
H2 H 1.3007 0.9639 0.8225 0.107 Uiso 1 1 calc R
C17 C 0.1650(3) 1.1064(2) 0.5509(2) 0.0717(8) Uani 1 1 d .
H18 H 0.1670 1.1282 0.4919 0.086 Uiso 1 1 calc R
H17 H 0.0595 1.0822 0.5633 0.086 Uiso 1 1 calc R
C16 C 0.2819(3) 1.02041(19) 0.5626(2) 0.0636(7) Uani 1 1 d .
H19 H 0.2669 0.9907 0.6185 0.076 Uiso 1 1 calc R
H20 H 0.2610 0.9689 0.5203 0.076 Uiso 1 1 calc R
C12 C 0.7342(3) 0.99787(18) 0.44995(14) 0.0509(5) Uani 1 1 d .
H9 H 0.7474 1.0698 0.4574 0.061 Uiso 1 1 calc R
H8 H 0.6547 0.9861 0.4066 0.061 Uiso 1 1 calc R
C13 C 0.8892(3) 0.94865(17) 0.42563(14) 0.0496(5) Uani 1 1 d .
H6 H 0.8812 0.9167 0.3702 0.060 Uiso 1 1 calc R
H7 H 0.9735 0.9979 0.4239 0.060 Uiso 1 1 calc R
C14 C 0.9196(2) 0.87128(15) 0.49458(12) 0.0410(5) Uani 1 1 d .
C1 C 1.3020(4) 0.8383(4) 0.7520(2) 0.1043(14) Uani 1 1 d .
H1 H 1.4084 0.8241 0.7599 0.125 Uiso 1 1 calc R
C6 C 1.2121(4) 0.7761(3) 0.7036(2) 0.0821(9) Uani 1 1 d .
H4 H 1.2563 0.7192 0.6787 0.099 Uiso 1 1 calc R
C5 C 1.0544(3) 0.79792(18) 0.69164(13) 0.0517(6) Uani 1 1 d .
C7 C 0.9299(3) 0.74313(15) 0.64410(13) 0.0493(5) Uani 1 1 d .
H16 H 0.208(5) 1.161(3) 0.668(3) 0.141(16) Uiso 1 1 d .

loop_
_atom_site_aniso_label
_atom_site_aniso_U_11
_atom_site_aniso_U_22
_atom_site_aniso_U_33
_atom_site_aniso_U_23
_atom_site_aniso_U_13
_atom_site_aniso_U_12
O1 0.0539(10) 0.0759(11) 0.0510(9) -0.0032(8) 0.0098(8) 0.0204(9)
O2 0.0552(10) 0.0612(10) 0.0414(8) 0.0009(7) 0.0013(7) -0.0202(8)
O3 0.0518(10) 0.0728(11) 0.0495(9) -0.0198(8) 0.0038(7) 0.0129(8)
O4 0.1107(17) 0.0389(9) 0.0796(12) -0.0045(8) -0.0004(12) 0.0193(10)
C15 0.0450(13) 0.0462(12) 0.0601(12) 0.0078(10) 0.0020(10) 0.0095(10)
C18 0.0675(19) 0.0719(18) 0.0818(19) -0.0135(15) 0.0073(15) 0.0273(15)
C19 0.074(2) 0.0504(15) 0.137(3) -0.0203(17) -0.0268(19) 0.0156(14)
C20 0.0565(17) 0.0612(16) 0.131(3) -0.0169(17) -0.0299(17) 0.0086(13)
N1 0.0473(11) 0.0494(10) 0.0537(10) 0.0130(8) 0.0078(9) 0.0113(9)
C11 0.0365(11) 0.0375(10) 0.0408(10) -0.0008(8) -0.0026(8) -0.0029(9)
C10 0.0372(10) 0.0356(9) 0.0340(9) -0.0043(7) -0.0022(8) -0.0003(8)
C8 0.0397(11) 0.0399(10) 0.0362(9) -0.0023(8) -0.0028(8) -0.0022(9)
C9 0.0407(11) 0.0447(11) 0.0341(9) -0.0020(8) 0.0016(8) 0.0035(10)
C4 0.0407(11) 0.0592(13) 0.0333(9) -0.0019(9) -0.0006(8) -0.0007(10)
C3 0.0575(16) 0.0938(19) 0.0409(11) -0.0113(12) 0.0018(11) -0.0217(15)
C2 0.0528(18) 0.163(3) 0.0526(15) 0.0018(19) -0.0124(13) -0.032(2)
C17 0.0453(14) 0.0726(17) 0.097(2) -0.0098(16) -0.0070(14) 0.0106(14)
C16 0.0503(15) 0.0544(14) 0.0861(18) -0.0098(13) -0.0047(14) 0.0056(12)
C12 0.0517(14) 0.0520(12) 0.0490(11) 0.0104(10) -0.0040(10) -0.0027(10)
C13 0.0531(13) 0.0541(12) 0.0416(10) 0.0026(10) 0.0059(10) -0.0045(11)
C14 0.0397(11) 0.0459(11) 0.0376(9) -0.0076(8) -0.0004(9) -0.0021(10)
C1 0.0432(16) 0.198(4) 0.0722(19) 0.033(3) -0.0102(15) 0.015(2)
C6 0.0590(17) 0.118(3) 0.0699(18) 0.0130(17) -0.0103(15) 0.0369(18)
C5 0.0496(13) 0.0630(13) 0.0425(10) 0.0049(10) -0.0015(10) 0.0153(12)
C7 0.0643(15) 0.0402(11) 0.0434(10) 0.0018(9) -0.0012(10) 0.0121(10)

loop_
_atom_type_symbol
_atom_type_description
_atom_type_scat_dispersion_real
_atom_type_scat_dispersion_imag
_atom_type_scat_source
C C 0.0033 0.0016 'International Tables Vol C Tables 4.2.6.8 and 6.1.1.4'
H H 0.0000 0.0000 'International Tables Vol C Tables 4.2.6.8 and 6.1.1.4'
N N 0.0061 0.0033 'International Tables Vol C Tables 4.2.6.8 and 6.1.1.4'
O O 0.0106 0.0060 'International Tables Vol C Tables 4.2.6.8 and 6.1.1.4'

loop_
_geom_angle_atom_site_label_1
_geom_angle_atom_site_label_2
_geom_angle_atom_site_label_3
_geom_angle
C8 O2 H5 109.5
N1 C15 C16 110.31(19)
N1 C15 C20 110.1(2)
C16 C15 C20 111.6(2)
N1 C15 H21 108.3
C16 C15 H21 108.3
C20 C15 H21 108.3
C17 C18 C19 111.0(2)
C17 C18 H15 124.5
C19 C18 H15 124.5
C17 C18 H16 103(3)
C19 C18 H16 101(3)
H15 C18 H16 68.6
C18 C19 C20 110.5(3)
C18 C19 H14 109.5
C20 C19 H14 109.5
C18 C19 H13 109.5
C20 C19 H13 109.5
H14 C19 H13 108.1
C15 C20 C19 111.4(2)
C15 C20 H12 109.4
C19 C20 H12 109.4
C15 C20 H11 109.4
C19 C20 H11 109.4
H12 C20 H11 108.0
C11 N1 C15 127.18(19)
C11 N1 H10 116.4
C15 N1 H10 116.4
N1 C11 C10 126.62(18)
N1 C11 C12 122.14(19)
C10 C11 C12 111.24(19)
C11 C10 C14 109.88(17)
C11 C10 C8 124.60(18)
C14 C10 C8 125.52(18)
O2 C8 C10 114.53(16)
O2 C8 C9 110.02(16)
C10 C8 C9 105.49(15)
O2 C8 C7 113.26(17)
C10 C8 C7 111.09(16)
C9 C8 C7 101.33(16)
O3 C9 C4 127.4(2)
O3 C9 C8 125.17(19)
C4 C9 C8 107.39(17)
C3 C4 C5 121.3(2)
C3 C4 C9 129.2(2)
C5 C4 C9 109.4(2)
C2 C3 C4 117.8(3)
C2 C3 H3 121.1
C4 C3 H3 121.1
C3 C2 C1 121.3(3)
C3 C2 H2 119.3
C1 C2 H2 119.3
C18 C17 C16 112.6(2)
C18 C17 H18 109.1
C16 C17 H18 109.1
C18 C17 H17 109.1
C16 C17 H17 109.1
H18 C17 H17 107.8
C15 C16 C17 112.1(2)
C15 C16 H19 109.2
C17 C16 H19 109.2
C15 C16 H20 109.2
C17 C16 H20 109.2
H19 C16 H20 107.9
C11 C12 C13 104.61(18)
C11 C12 H9 110.8
C13 C12 H9 110.8
C11 C12 H8 110.8
C13 C12 H8 110.8
H9 C12 H8 108.9
C14 C13 C12 105.12(17)
C14 C13 H6 110.7
C12 C13 H6 110.7
C14 C13 H7 110.7
C12 C13 H7 110.7
H6 C13 H7 108.8
O1 C14 C10 127.21(19)
O1 C14 C13 123.66(19)
C10 C14 C13 109.11(18)
C6 C1 C2 120.7(3)
C6 C1 H1 119.7
C2 C1 H1 119.7
C1 C6 C5 119.4(3)
C1 C6 H4 120.3
C5 C6 H4 120.3
C6 C5 C4 119.5(3)
C6 C5 C7 130.8(3)
C4 C5 C7 109.6(2)
O4 C7 C5 127.4(2)
O4 C7 C8 125.1(2)
C5 C7 C8 107.01(17)

loop_
_geom_bond_atom_site_label_1
_geom_bond_atom_site_label_2
_geom_bond_distance
O1 C14 1.235(3)
O2 C8 1.402(2)
O2 H5 0.8200
O3 C9 1.212(2)
O4 C7 1.206(3)
C15 N1 1.456(3)
C15 C16 1.510(4)
C15 C20 1.512(4)
C15 H21 0.9800
C18 C17 1.499(4)
C18 C19 1.509(5)
C18 H15 0.9300
C18 H16 1.05(5)
C19 C20 1.532(4)
C19 H14 0.9700
C19 H13 0.9700
C20 H12 0.9700
C20 H11 0.9700
N1 C11 1.319(3)
N1 H10 0.8600
C11 C10 1.380(3)
C11 C12 1.500(3)
C10 C14 1.418(3)
C10 C8 1.507(3)
C8 C9 1.531(3)
C8 C7 1.541(3)
C9 C4 1.480(3)
C4 C3 1.377(3)
C4 C5 1.385(3)
C3 C2 1.374(5)
C3 H3 0.9300
C2 C1 1.376(6)
C2 H2 0.9300
C17 C16 1.524(4)
C17 H18 0.9700
C17 H17 0.9700
C16 H19 0.9700
C16 H20 0.9700
C12 C13 1.517(3)
C12 H9 0.9700
C12 H8 0.9700
C13 C14 1.514(3)
C13 H6 0.9700
C13 H7 0.9700
C1 C6 1.357(6)
C1 H1 0.9300
C6 C5 1.381(4)
C6 H4 0.9300
C5 C7 1.483(3)
